data_6000715
loop_
_publ_author_name
'Sane, J.'
'Rius, J.'
'Louer, D.'
'Chanh, N. B.'

_publ_section_title
;
 Phase transitions in 2-bromonaphthalene. The structure of the low
 temperature phase from X-ray powder diffraction
;
_journal_name_full 'Journal of Physics and Chemistry of Solids'
_journal_page_first 1251
_journal_page_last 1257
_journal_paper_doi 10.1016/0022-3697(95)00312-6
_journal_volume 57
_journal_year 1996
_chemical_formula_sum 'C10 H7 Br'
_space_group_name_H-M_alt 'P -1'
_cell_angle_alpha 100.750
_cell_angle_beta 109.040
_cell_angle_gamma 101.760
_cell_length_a 9.5720
_cell_length_b 9.5990
_cell_length_c 10.3070
_cell_volume 843.03
_cod_database_code 6000715

loop_
_atom_site_label
_atom_site_fract_x
_atom_site_fract_y
_atom_site_fract_z
? ? ? ?
